data_2212137
loop_
_publ_author_name
'Han, Feng'
'Wan, Rong'
'Wu, Wen-Yuan'
'Zhang, Jin-Jun'
'Wang, Jin-Tang'

_publ_section_title
;
 5-<i>m</i>-Tolyl-1,3,4-thiadiazol-2-ylamine
;
_journal_coeditor_code DN2107
_journal_issue 2
_journal_name_full 'Acta Crystallographica Section E'
_journal_page_first o717
_journal_page_last o718
_journal_paper_doi 10.1107/S1600536807001596
_journal_volume 63
_journal_year 2007
_chemical_formula_iupac 'C9 H9 N3 S'
_chemical_formula_moiety 'C9 H9 N3 S'
_chemical_formula_sum 'C9 H9 N3 S'
_chemical_formula_weight 191.26
_chemical_melting_point 513
_chemical_name_systematic
;
5-m-Tolyl-1,3,4-thiadiazol-2-ylamine
;
_space_group_IT_number 2
_symmetry_cell_setting triclinic
_symmetry_space_group_name_Hall '-P 1'
_symmetry_space_group_name_H-M 'P -1'
_atom_sites_solution_hydrogens geom
_atom_sites_solution_primary direct
_atom_sites_solution_secondary difmap
_audit_creation_method SHELXL-97
_cell_angle_alpha 73.85(3)
_cell_angle_beta 78.97(3)
_cell_angle_gamma 73.51(3)
_cell_formula_units_Z 8
_cell_length_a 10.793(2)
_cell_length_b 10.820(2)
_cell_length_c 17.607(4)
_cell_measurement_reflns_used 25
_cell_measurement_temperature 293(2)
_cell_measurement_theta_max 13
_cell_measurement_theta_min 10
_cell_volume 1879.6(8)
_computing_cell_refinement 'CAD-4 Software'
_computing_data_collection 'CAD-4 Software (Enraf--Nonius, 1989)'
_computing_data_reduction 'XCAD4 (Harms & Wocadlo, 1995)'
_computing_molecular_graphics 'PLATON (Spek, 2003)'
_computing_publication_material SHELXL97
_computing_structure_refinement 'SHELXL97 (Sheldrick, 1997)'
_computing_structure_solution 'SHELXS97 (Sheldrick, 1997)'
_diffrn_ambient_temperature 293(2)
_diffrn_measured_fraction_theta_full 1.000
_diffrn_measured_fraction_theta_max 1.000
_diffrn_measurement_device_type 'Enraf--Nonius CAD-4'
_diffrn_measurement_method \w/2\q
_diffrn_radiation_monochromator graphite
_diffrn_radiation_source 'fine-focus sealed tube'
_diffrn_radiation_type MoK\a
_diffrn_radiation_wavelength 0.71073
_diffrn_reflns_av_R_equivalents 0.0235
_diffrn_reflns_av_sigmaI/netI 0.0757
_diffrn_reflns_limit_h_max 13
_diffrn_reflns_limit_h_min 0
_diffrn_reflns_limit_k_max 13
_diffrn_reflns_limit_k_min -12
_diffrn_reflns_limit_l_max 21
_diffrn_reflns_limit_l_min -21
_diffrn_reflns_number 7785
_diffrn_reflns_theta_full 25.97
_diffrn_reflns_theta_max 25.97
_diffrn_reflns_theta_min 1.21
_diffrn_standards_decay_% 0
_diffrn_standards_interval_count 200
_diffrn_standards_interval_time 120
_diffrn_standards_number 3
_exptl_absorpt_coefficient_mu 0.298
_exptl_absorpt_correction_T_max 0.943
_exptl_absorpt_correction_T_min 0.924
_exptl_absorpt_correction_type psi-scan
_exptl_absorpt_process_details '(North <i>et al.</i>,  1968)'
_exptl_crystal_colour colorless
_exptl_crystal_density_diffrn 1.352
_exptl_crystal_density_method 'not measured'
_exptl_crystal_description block
_exptl_crystal_F_000 800
_exptl_crystal_size_max 0.30
_exptl_crystal_size_mid 0.20
_exptl_crystal_size_min 0.20
_refine_diff_density_max 0.217
_refine_diff_density_min -0.262
_refine_ls_extinction_method none
_refine_ls_goodness_of_fit_ref 1.016
_refine_ls_hydrogen_treatment constr
_refine_ls_matrix_type full
_refine_ls_number_parameters 473
_refine_ls_number_reflns 7370
_refine_ls_number_restraints 0
_refine_ls_restrained_S_all 1.016
_refine_ls_R_factor_all 0.1271
_refine_ls_R_factor_gt 0.0634
_refine_ls_shift/su_max 0.000
_refine_ls_shift/su_mean 0.000
_refine_ls_structure_factor_coef Fsqd
_refine_ls_weighting_details 'calc w=1/[\s^2^(Fo^2^)+(0.053P)^2^+0.39P] where P=(Fo^2^+2Fc^2^)/3'
_refine_ls_weighting_scheme calc
_refine_ls_wR_factor_gt 0.1234
_refine_ls_wR_factor_ref 0.1500
_reflns_number_gt 4158
_reflns_number_total 7370
_reflns_threshold_expression I>2\s(I)
_cod_data_source_file dn2107.cif
_cod_data_source_block I
_cod_database_code 2212137
_cod_database_fobs_code 2212137

loop_
_symmetry_equiv_pos_as_xyz
'x, y, z'
'-x, -y, -z'

loop_
_atom_site_type_symbol
_atom_site_label
_atom_site_fract_x
_atom_site_fract_y
_atom_site_fract_z
_atom_site_U_iso_or_equiv
_atom_site_adp_type
_atom_site_calc_flag
_atom_site_refinement_flags
_atom_site_occupancy
C C1A 0.6595(5) 0.5601(5) 0.4964(3) 0.0988(17) Uani d . 1
H H1A1 0.7176 0.5675 0.5290 0.148 Uiso calc R 1
H H1A2 0.6719 0.4685 0.4968 0.148 Uiso calc R 1
H H1A3 0.5712 0.5950 0.5170 0.148 Uiso calc R 1
C C2A 0.6874(4) 0.6375(5) 0.4125(3) 0.0656(12) Uani d . 1
C C3A 0.6436(4) 0.7743(5) 0.3913(3) 0.0730(13) Uani d . 1
H H3A 0.5982 0.8188 0.4303 0.088 Uiso calc R 1
C C4A 0.6649(4) 0.8455(5) 0.3154(3) 0.0758(13) Uani d . 1
H H4A 0.6338 0.9373 0.3030 0.091 Uiso calc R 1
C C5A 0.7329(4) 0.7813(4) 0.2565(3) 0.0629(11) Uani d . 1
H H5A 0.7465 0.8301 0.2044 0.075 Uiso calc R 1
C C6A 0.7811(4) 0.6442(4) 0.2749(3) 0.0565(10) Uani d . 1
C C7A 0.7577(4) 0.5741(4) 0.3531(3) 0.0658(11) Uani d . 1
H H7A 0.7898 0.4824 0.3661 0.079 Uiso calc R 1
C C8A 0.8562(4) 0.5792(4) 0.2116(3) 0.0560(10) Uani d . 1
C C9A 0.9861(4) 0.4408(4) 0.1258(3) 0.0594(11) Uani d . 1
N N1A 0.8718(3) 0.6428(3) 0.1379(2) 0.0642(9) Uani d . 1
N N2A 0.9462(3) 0.5638(3) 0.0877(2) 0.0642(9) Uani d . 1
N N3A 1.0613(3) 0.3464(3) 0.0898(2) 0.0756(11) Uani d . 1
H H3A1 1.0854 0.3660 0.0394 0.091 Uiso calc R 1
H H3A2 1.0855 0.2663 0.1172 0.091 Uiso calc R 1
S S1A 0.93485(11) 0.41108(10) 0.22764(7) 0.0685(3) Uani d . 1
C C1B 1.4913(5) -0.0489(5) -0.1293(3) 0.0871(15) Uani d . 1
H H1B1 1.5159 -0.0741 -0.1793 0.131 Uiso calc R 1
H H1B2 1.5590 -0.0941 -0.0958 0.131 Uiso calc R 1
H H1B3 1.4783 0.0453 -0.1385 0.131 Uiso calc R 1
C C2B 1.3661(4) -0.0877(4) -0.0889(2) 0.0631(11) Uani d . 1
C C3B 1.3118(4) -0.1622(4) -0.1192(3) 0.0678(12) Uani d . 1
H H3B 1.3507 -0.1850 -0.1670 0.081 Uiso calc R 1
C C4B 1.2025(4) -0.2036(4) -0.0812(3) 0.0665(12) Uani d . 1
H H4B 1.1691 -0.2548 -0.1028 0.080 Uiso calc R 1
C C5B 1.1415(4) -0.1695(4) -0.0108(3) 0.0609(11) Uani d . 1
H H5B 1.0673 -0.1976 0.0152 0.073 Uiso calc R 1
C C6B 1.1919(4) -0.0934(4) 0.0207(2) 0.0525(10) Uani d . 1
C C7B 1.3032(4) -0.0522(4) -0.0190(2) 0.0600(11) Uani d . 1
H H7B 1.3360 0.0004 0.0019 0.072 Uiso calc R 1
C C8B 1.1302(4) -0.0544(4) 0.0952(2) 0.0516(10) Uani d . 1
C C9B 1.0053(4) -0.0224(4) 0.2189(2) 0.0552(10) Uani d . 1
N N1B 1.1608(3) 0.0317(2) 0.1212(2) 0.0628(9) Uani d . 1
N N2B 1.0888(3) 0.0512(3) 0.1934(2) 0.0612(9) Uani d . 1
N N3B 0.9223(3) -0.0197(3) 0.2860(3) 0.0735(10) Uani d . 1
H H3B1 0.9224 0.03272 0.3139 0.088 Uiso calc R 1
H H3B2 0.8691 -0.07026 0.3002 0.088 Uiso calc R 1
S S1B 1.00854(11) -0.12259(11) 0.15693(6) 0.0647(3) Uani d . 1
C C1C 0.6237(4) 0.2234(5) 0.7262(3) 0.0910(15) Uani d . 1
H H1C1 0.6398 0.1879 0.7808 0.136 Uiso calc R 1
H H1C2 0.6077 0.1561 0.7062 0.136 Uiso calc R 1
H H1C3 0.5490 0.2975 0.7229 0.136 Uiso calc R 1
C C2C 0.7412(4) 0.2684(4) 0.6772(2) 0.0585(10) Uani d . 1
C C3C 0.7950(4) 0.3517(4) 0.6997(3) 0.0686(12) Uani d . 1
H H3C 0.7584 0.3819 0.7455 0.082 Uiso calc R 1
C C4C 0.9035(4) 0.3910(4) 0.6545(3) 0.0716(12) Uani d . 1
H H4C 0.9379 0.4489 0.6696 0.086 Uiso calc R 1
C C5C 0.9604(4) 0.3450(4) 0.5879(2) 0.0616(11) Uani d . 1
H H5C 1.0345 0.3702 0.5589 0.074 Uiso calc R 1
C C6C 0.9086(3) 0.2615(4) 0.5634(2) 0.0513(9) Uani d . 1
C C7C 0.7988(4) 0.2240(4) 0.6093(2) 0.0559(10) Uani d . 1
H H7C 0.7633 0.1673 0.5937 0.067 Uiso calc R 1
C C8C 0.9660(3) 0.2148(3) 0.4919(2) 0.0473(9) Uani d . 1
C C9C 1.1002(3) 0.1490(3) 0.3773(2) 0.0465(9) Uani d . 1
N N1C 0.9096(3) 0.1621(3) 0.45473(18) 0.0534(8) Uani d . 1
N N2C 0.9852(3) 0.1229(3) 0.38903(18) 0.0546(8) Uani d . 1
N N3C 1.1921(3) 0.1219(3) 0.31767(19) 0.0655(9) Uani d . 1
H H3C1 1.1778 0.0850 0.2839 0.079 Uiso calc R 1
H H3C2 1.2655 0.1414 0.3130 0.079 Uiso calc R 1
S S1C 1.12288(9) 0.22352(10) 0.44684(6) 0.0577(3) Uani d . 1
C C1D 0.5921(4) 0.6603(5) 0.0703(3) 0.0906(16) Uani d . 1
H H1D1 0.5432 0.7357 0.0354 0.136 Uiso calc R 1
H H1D2 0.6658 0.6153 0.0397 0.136 Uiso calc R 1
H H1D3 0.6216 0.6893 0.1089 0.136 Uiso calc R 1
C C2D 0.5067(4) 0.5668(4) 0.1124(2) 0.0576(10) Uani d . 1
C C3D 0.3995(4) 0.5687(4) 0.0805(2) 0.0618(11) Uani d . 1
H H3D 0.3800 0.6275 0.0322 0.074 Uiso calc R 1
C C4D 0.3201(4) 0.4843(4) 0.1194(2) 0.0699(12) Uani d . 1
H H4D 0.2467 0.4885 0.0975 0.084 Uiso calc R 1
C C5D 0.3482(4) 0.3947(4) 0.1896(2) 0.0597(11) Uani d . 1
H H5D 0.2947 0.3375 0.2148 0.072 Uiso calc R 1
C C6D 0.4565(3) 0.3891(3) 0.2234(2) 0.0454(9) Uani d . 1
C C7D 0.5342(3) 0.4762(4) 0.1839(2) 0.0529(10) Uani d . 1
H H7D 0.6068 0.4737 0.2061 0.064 Uiso calc R 1
C C8D 0.4897(3) 0.2926(3) 0.2974(2) 0.0449(9) Uani d . 1
C C9D 0.5833(3) 0.1473(3) 0.4134(2) 0.0457(9) Uani d . 1
N N1D 0.4224(3) 0.2083(3) 0.33804(18) 0.0518(8) Uani d . 1
N N2D 0.4747(3) 0.1243(3) 0.40525(17) 0.0516(8) Uani d . 1
N N3D 0.6538(3) 0.0806(3) 0.47308(18) 0.0637(9) Uani d . 1
H H3D1 0.6284 0.0180 0.5094 0.076 Uiso calc R 1
H H3D2 0.7247 0.1002 0.4753 0.076 Uiso calc R 1
S S1D 0.62957(9) 0.27515(10) 0.33903(6) 0.0555(3) Uani d . 1

loop_
_atom_site_aniso_label
_atom_site_aniso_U_11
_atom_site_aniso_U_22
_atom_site_aniso_U_33
_atom_site_aniso_U_12
_atom_site_aniso_U_13
_atom_site_aniso_U_23
C1A 0.091(4) 0.115(4) 0.075(4) -0.016(3) -0.010(3) -0.007(3)
C2A 0.049(2) 0.080(3) 0.068(3) -0.019(2) -0.013(2) -0.011(3)
C3A 0.054(3) 0.085(4) 0.084(4) -0.017(3) -0.005(2) -0.030(3)
C4A 0.067(3) 0.069(3) 0.087(4) -0.018(2) -0.002(3) -0.015(3)
C5A 0.056(3) 0.063(3) 0.069(3) -0.018(2) -0.004(2) -0.012(2)
C6A 0.044(2) 0.060(3) 0.072(3) -0.020(2) -0.011(2) -0.015(2)
C7A 0.053(3) 0.069(3) 0.078(3) -0.019(2) -0.018(2) -0.010(3)
C8A 0.048(2) 0.053(2) 0.074(3) -0.0204(19) -0.014(2) -0.013(2)
C9A 0.051(2) 0.057(3) 0.081(3) -0.025(2) -0.009(2) -0.020(2)
N1A 0.068(2) 0.055(2) 0.072(2) -0.0151(18) -0.0104(19) -0.017(2)
N2A 0.072(2) 0.051(2) 0.070(2) -0.0146(18) -0.0094(19) -0.0168(19)
N3A 0.080(3) 0.052(2) 0.091(3) -0.010(2) -0.008(2) -0.020(2)
S1A 0.0696(7) 0.0547(7) 0.0788(8) -0.0175(6) -0.0120(6) -0.0074(6)
C1B 0.089(4) 0.099(4) 0.074(3) -0.040(3) 0.002(3) -0.013(3)
C2B 0.067(3) 0.059(3) 0.058(3) -0.009(2) -0.015(2) -0.007(2)
C3B 0.072(3) 0.065(3) 0.067(3) -0.006(2) -0.016(2) -0.022(2)
C4B 0.070(3) 0.065(3) 0.076(3) -0.012(2) -0.025(3) -0.029(2)
C5B 0.059(3) 0.054(2) 0.074(3) -0.008(2) -0.021(2) -0.019(2)
C6B 0.055(2) 0.048(2) 0.053(2) -0.0073(19) -0.019(2) -0.0081(19)
C7B 0.072(3) 0.056(3) 0.057(3) -0.019(2) -0.019(2) -0.010(2)
C8B 0.054(2) 0.045(2) 0.059(2) -0.0123(18) -0.022(2) -0.0067(19)
C9B 0.059(3) 0.053(2) 0.058(3) -0.016(2) -0.016(2) -0.011(2)
N1B 0.068(2) 0.064(2) 0.064(2) -0.0259(18) -0.0102(19) -0.0156(18)
N2B 0.067(2) 0.064(2) 0.060(2) -0.0268(19) -0.0048(18) -0.0178(18)
N3B 0.077(3) 0.093(3) 0.068(2) -0.043(2) 0.000(2) -0.030(2)
S1B 0.0765(8) 0.0653(7) 0.0633(7) -0.0334(6) -0.0092(6) -0.0159(5)
C1C 0.078(3) 0.113(4) 0.087(4) -0.035(3) 0.014(3) -0.036(3)
C2C 0.055(2) 0.064(3) 0.057(3) -0.009(2) -0.009(2) -0.020(2)
C3C 0.070(3) 0.076(3) 0.065(3) -0.006(2) -0.014(2) -0.032(2)
C4C 0.069(3) 0.072(3) 0.084(3) -0.016(2) -0.017(3) -0.031(3)
C5C 0.052(2) 0.070(3) 0.070(3) -0.024(2) -0.009(2) -0.019(2)
C6C 0.046(2) 0.049(2) 0.061(3) -0.0118(18) -0.0123(19) -0.012(2)
C7C 0.052(2) 0.056(2) 0.061(3) -0.017(2) -0.011(2) -0.012(2)
C8C 0.044(2) 0.049(2) 0.053(2) -0.0190(18) -0.0081(18) -0.0078(18)
C9C 0.037(2) 0.052(2) 0.051(2) -0.0159(17) -0.0040(18) -0.0079(18)
N1C 0.0457(18) 0.066(2) 0.052(2) -0.0235(16) -0.0023(16) -0.0123(17)
N2C 0.0486(19) 0.069(2) 0.051(2) -0.0250(17) -0.0025(16) -0.0139(17)
N3C 0.054(2) 0.087(3) 0.072(2) -0.0362(19) 0.0017(18) -0.032(2)
S1C 0.0453(6) 0.0679(7) 0.0696(7) -0.0246(5) -0.0058(5) -0.0217(5)
C1D 0.087(3) 0.100(4) 0.081(3) -0.052(3) -0.020(3) 0.022(3)
C2D 0.052(2) 0.061(3) 0.058(3) -0.018(2) -0.010(2) -0.004(2)
C3D 0.069(3) 0.062(3) 0.051(2) -0.018(2) -0.016(2) 0.000(2)
C4D 0.062(3) 0.083(3) 0.066(3) -0.021(2) -0.027(2) -0.004(2)
C5D 0.052(2) 0.064(3) 0.065(3) -0.025(2) -0.010(2) -0.005(2)
C6D 0.039(2) 0.047(2) 0.051(2) -0.0097(17) -0.0052(17) -0.0128(18)
C7D 0.049(2) 0.056(2) 0.056(2) -0.0187(19) -0.0140(19) -0.006(2)
C8D 0.036(2) 0.051(2) 0.050(2) -0.0110(17) -0.0065(17) -0.0153(18)
C9D 0.039(2) 0.054(2) 0.047(2) -0.0197(18) -0.0007(17) -0.0095(18)
N1D 0.0415(17) 0.062(2) 0.056(2) -0.0207(16) -0.0093(15) -0.0096(17)
N2D 0.0413(17) 0.061(2) 0.054(2) -0.0215(15) -0.0101(15) -0.0043(16)
N3D 0.0502(19) 0.079(2) 0.059(2) -0.0327(18) -0.0208(17) 0.0141(18)
S1D 0.0487(6) 0.0649(7) 0.0553(6) -0.0296(5) -0.0120(5) 0.0018(5)

loop_
_atom_type_symbol
_atom_type_description
_atom_type_scat_dispersion_real
_atom_type_scat_dispersion_imag
_atom_type_scat_source
C C 0.0033 0.0016 'International Tables Vol C Tables 4.2.6.8 and 6.1.1.4'
H H 0.0000 0.0000 'International Tables Vol C Tables 4.2.6.8 and 6.1.1.4'
N N 0.0061 0.0033 'International Tables Vol C Tables 4.2.6.8 and 6.1.1.4'
S S 0.1246 0.1234 'International Tables Vol C Tables 4.2.6.8 and 6.1.1.4'

loop_
_geom_angle_atom_site_label_1
_geom_angle_atom_site_label_2
_geom_angle_atom_site_label_3
_geom_angle
C2A C1A H1A1 109.5
C2A C1A H1A2 109.5
H1A1 C1A H1A2 109.5
C2A C1A H1A3 109.5
H1A1 C1A H1A3 109.5
H1A2 C1A H1A3 109.5
C3A C2A C7A 117.6(4)
C3A C2A C1A 121.2(5)
C7A C2A C1A 121.2(4)
C4A C3A C2A 122.1(5)
C4A C3A H3A 119.0
C2A C3A H3A 119.0
C3A C4A C5A 120.0(4)
C3A C4A H4A 120.0
C5A C4A H4A 120.0
C4A C5A C6A 120.3(4)
C4A C5A H5A 119.9
C6A C5A H5A 119.9
C7A C6A C5A 118.5(4)
C7A C6A C8A 122.5(4)
C5A C6A C8A 119.1(4)
C6A C7A C2A 121.7(4)
C6A C7A H7A 119.2
C2A C7A H7A 119.2
N1A C8A C6A 122.7(4)
N1A C8A S1A 113.2(3)
C6A C8A S1A 124.1(3)
N2A C9A N3A 122.9(4)
N2A C9A S1A 113.9(3)
N3A C9A S1A 123.2(3)
C8A N1A N2A 113.8(3)
C9A N2A N1A 112.2(3)
C9A N3A H3A1 120.0
C9A N3A H3A2 120.0
H3A1 N3A H3A2 120.0
C9A S1A C8A 87.0(2)
C2B C1B H1B1 109.5
C2B C1B H1B2 109.5
H1B1 C1B H1B2 109.5
C2B C1B H1B3 109.5
H1B1 C1B H1B3 109.5
H1B2 C1B H1B3 109.5
C3B C2B C7B 117.4(4)
C3B C2B C1B 121.4(4)
C7B C2B C1B 121.2(4)
C4B C3B C2B 122.0(4)
C4B C3B H3B 119.0
C2B C3B H3B 119.0
C3B C4B C5B 120.2(4)
C3B C4B H4B 119.9
C5B C4B H4B 119.9
C6B C5B C4B 119.4(4)
C6B C5B H5B 120.3
C4B C5B H5B 120.3
C5B C6B C7B 119.5(4)
C5B C6B C8B 121.3(4)
C7B C6B C8B 119.1(3)
C2B C7B C6B 121.4(4)
C2B C7B H7B 119.3
C6B C7B H7B 119.3
N1B C8B C6B 124.0(4)
N1B C8B S1B 113.7(3)
C6B C8B S1B 122.3(3)
N2B C9B N3B 123.6(4)
N2B C9B S1B 113.8(3)
N3B C9B S1B 122.6(3)
C8B N1B N2B 113.1(3)
C9B N2B N1B 112.1(3)
C9B N3B H3B1 120.0
C9B N3B H3B2 120.0
H3B1 N3B H3B2 120.0
C9B S1B C8B 87.28(19)
C2C C1C H1C1 109.5
C2C C1C H1C2 109.5
H1C1 C1C H1C2 109.5
C2C C1C H1C3 109.5
H1C1 C1C H1C3 109.5
H1C2 C1C H1C3 109.5
C3C C2C C7C 118.4(4)
C3C C2C C1C 121.1(4)
C7C C2C C1C 120.5(4)
C2C C3C C4C 120.4(4)
C2C C3C H3C 119.8
C4C C3C H3C 119.8
C5C C4C C3C 120.6(4)
C5C C4C H4C 119.7
C3C C4C H4C 119.7
C4C C5C C6C 120.6(4)
C4C C5C H5C 119.7
C6C C5C H5C 119.7
C5C C6C C7C 118.1(4)
C5C C6C C8C 121.1(3)
C7C C6C C8C 120.8(3)
C2C C7C C6C 122.0(4)
C2C C7C H7C 119.0
C6C C7C H7C 119.0
N1C C8C C6C 125.2(3)
N1C C8C S1C 112.5(3)
C6C C8C S1C 122.3(3)
N2C C9C N3C 124.2(3)
N2C C9C S1C 113.7(3)
N3C C9C S1C 122.1(3)
C8C N1C N2C 114.4(3)
C9C N2C N1C 111.8(3)
C9C N3C H3C1 120.0
C9C N3C H3C2 120.0
H3C1 N3C H3C2 120.0
C9C S1C C8C 87.62(17)
C2D C1D H1D1 109.5
C2D C1D H1D2 109.5
H1D1 C1D H1D2 109.5
C2D C1D H1D3 109.5
H1D1 C1D H1D3 109.5
H1D2 C1D H1D3 109.5
C3D C2D C7D 118.1(4)
C3D C2D C1D 120.6(4)
C7D C2D C1D 121.2(4)
C2D C3D C4D 120.8(4)
C2D C3D H3D 119.6
C4D C3D H3D 119.6
C5D C4D C3D 120.8(4)
C5D C4D H4D 119.6
C3D C4D H4D 119.6
C4D C5D C6D 120.0(4)
C4D C5D H5D 120.0
C6D C5D H5D 120.0
C5D C6D C7D 118.3(3)
C5D C6D C8D 120.9(3)
C7D C6D C8D 120.8(3)
C2D C7D C6D 121.9(3)
C2D C7D H7D 119.0
C6D C7D H7D 119.0
N1D C8D C6D 124.7(3)
N1D C8D S1D 112.7(3)
C6D C8D S1D 122.6(3)
N2D C9D N3D 124.2(3)
N2D C9D S1D 114.0(3)
N3D C9D S1D 121.9(3)
C8D N1D N2D 114.2(3)
C9D N2D N1D 111.8(3)
C9D N3D H3D1 120.0
C9D N3D H3D2 120.0
H3D1 N3D H3D2 120.0
C9D S1D C8D 87.30(17)

loop_
_geom_bond_atom_site_label_1
_geom_bond_atom_site_label_2
_geom_bond_distance
C1A C2A 1.503(6)
C1A H1A1 0.9600
C1A H1A2 0.9600
C1A H1A3 0.9600
C2A C3A 1.384(6)
C2A C7A 1.393(6)
C3A C4A 1.357(6)
C3A H3A 0.9300
C4A C5A 1.384(6)
C4A H4A 0.9300
C5A C6A 1.392(5)
C5A H5A 0.9300
C6A C7A 1.388(5)
C6A C8A 1.471(5)
C7A H7A 0.9300
C8A N1A 1.293(5)
C8A S1A 1.743(4)
C9A N2A 1.302(5)
C9A N3A 1.341(5)
C9A S1A 1.739(4)
N1A N2A 1.383(4)
N3A H3A1 0.8600
N3A H3A2 0.8600
C1B C2B 1.515(6)
C1B H1B1 0.9600
C1B H1B2 0.9600
C1B H1B3 0.9600
C2B C3B 1.381(5)
C2B C7B 1.386(5)
C3B C4B 1.368(5)
C3B H3B 0.9300
C4B C5B 1.383(5)
C4B H4B 0.9300
C5B C6B 1.379(5)
C5B H5B 0.9300
C6B C7B 1.393(5)
C6B C8B 1.469(5)
C7B H7B 0.9300
C8B N1B 1.288(4)
C8B S1B 1.734(4)
C9B N2B 1.305(5)
C9B N3B 1.342(5)
C9B S1B 1.728(4)
N1B N2B 1.392(4)
N3B H3B1 0.8600
N3B H3B2 0.8600
C1C C2C 1.513(5)
C1C H1C1 0.9600
C1C H1C2 0.9600
C1C H1C3 0.9600
C2C C3C 1.376(5)
C2C C7C 1.382(5)
C3C C4C 1.387(6)
C3C H3C 0.9300
C4C C5C 1.370(5)
C4C H4C 0.9300
C5C C6C 1.382(5)
C5C H5C 0.9300
C6C C7C 1.395(5)
C6C C8C 1.450(5)
C7C H7C 0.9300
C8C N1C 1.297(4)
C8C S1C 1.744(4)
C9C N2C 1.316(4)
C9C N3C 1.333(4)
C9C S1C 1.727(4)
N1C N2C 1.379(4)
N3C H3C1 0.8600
N3C H3C2 0.8600
C1D C2D 1.507(5)
C1D H1D1 0.9600
C1D H1D2 0.9600
C1D H1D3 0.9600
C2D C3D 1.372(5)
C2D C7D 1.388(5)
C3D C4D 1.381(5)
C3D H3D 0.9300
C4D C5D 1.367(5)
C4D H4D 0.9300
C5D C6D 1.390(5)
C5D H5D 0.9300
C6D C7D 1.392(5)
C6D C8D 1.458(5)
C7D H7D 0.9300
C8D N1D 1.299(4)
C8D S1D 1.742(3)
C9D N2D 1.306(4)
C9D N3D 1.333(4)
C9D S1D 1.735(3)
N1D N2D 1.382(4)
N3D H3D1 0.8600
N3D H3D2 0.8600

loop_
_geom_hbond_atom_site_label_D
_geom_hbond_atom_site_label_H
_geom_hbond_atom_site_label_A
_geom_hbond_site_symmetry_A
_geom_hbond_distance_DH
_geom_hbond_distance_HA
_geom_hbond_distance_DA
_geom_hbond_angle_DHA
_geom_hbond_publ_flag
N3C H3C1 N2B . 0.86 2.17 2.994(5) 161.0 yes
N3B H3B1 N2C . 0.86 2.14 2.959(5) 161.0 yes
N3A H3A2 N1B . 0.86 2.42 3.187(4) 149.0 yes
N3A H3A2 N2B . 0.86 2.33 3.169(5) 164.0 yes
N3D H3D2 N1C . 0.86 2.22 3.064(4) 168.5 yes
N3D H3D1 N2D 2_656 0.86 2.22 3.066(4) 168.8 yes
N3C H3C2 N1D 1_655 0.86 2.18 3.004(4) 161.1 yes
N3A H3A1 N2A 2_765 0.86 2.21 3.014(5) 154.8 yes

loop_
_cod_related_entry_id
_cod_related_entry_database
_cod_related_entry_code
1 ChemSpider 513728
